data_7703395
loop_
_publ_author_name
'Wang, Yun-Juan'
'Wu, Dong-Fang'
'Gou, Jian'
'Duan, Yao-Yao'
'Li, Ling'
'Chen, Huan-Huan'
'Gao, Hong-Ling'
'Cui, Jian-Zhong'

_publ_section_title
;
 Modulation of the properties of dinuclear lanthanide complexes through
 utilizing different \b-diketonate co-ligands: near-infrared luminescence
 and magnetization dynamics.
;
_journal_issue 9
_journal_name_full 'Dalton transactions (Cambridge, England : 2003)'
_journal_page_first 2850
_journal_page_last 2861
_journal_paper_doi 10.1039/c9dt04093e
_journal_volume 49
_journal_year 2020
_chemical_formula_sum 'C40 H44 Dy2 F6 N8 O12'
_chemical_formula_weight 1267.83
_space_group_crystal_system triclinic
_space_group_IT_number 2
_space_group_name_Hall '-P 1'
_space_group_name_H-M_alt 'P -1'
_atom_sites_solution_hydrogens geom
_audit_creation_method SHELXL-2018/3
_audit_update_record
;
2019-07-11 deposited with the CCDC.	2020-01-29 downloaded from the CCDC.
;
_cell_angle_alpha 73.38(3)
_cell_angle_beta 85.05(3)
_cell_angle_gamma 86.60(3)
_cell_formula_units_Z 1
_cell_length_a 9.2010(18)
_cell_length_b 10.889(2)
_cell_length_c 12.038(2)
_cell_measurement_reflns_used 3888
_cell_measurement_temperature 113(2)
_cell_measurement_theta_max 27.9344
_cell_measurement_theta_min 1.9531
_cell_volume 1150.6(4)
_computing_cell_refinement crystalclear
_computing_data_collection crystalclear
_computing_data_reduction crystalclear
_computing_molecular_graphics 'Bruker SHELXTL'
_computing_publication_material 'Bruker SHELXTL'
_computing_structure_refinement 'SHELXL-97 (Sheldrick, 1997)'
_computing_structure_solution 'SHELXS-97 (Sheldrick, 1990)'
_diffrn_ambient_temperature 113(2)
_diffrn_measured_fraction_theta_full 0.999
_diffrn_measured_fraction_theta_max 0.999
_diffrn_measurement_device_type 'rigaku saturn'
_diffrn_measurement_method '\w scans'
_diffrn_radiation_type MoK\a
_diffrn_radiation_wavelength 0.71073
_diffrn_reflns_av_R_equivalents 0.0496
_diffrn_reflns_av_unetI/netI 0.0564
_diffrn_reflns_Laue_measured_fraction_full 0.999
_diffrn_reflns_Laue_measured_fraction_max 0.999
_diffrn_reflns_limit_h_max 10
_diffrn_reflns_limit_h_min -10
_diffrn_reflns_limit_k_max 12
_diffrn_reflns_limit_k_min -12
_diffrn_reflns_limit_l_max 14
_diffrn_reflns_limit_l_min -14
_diffrn_reflns_number 11171
_diffrn_reflns_point_group_measured_fraction_full 0.999
_diffrn_reflns_point_group_measured_fraction_max 0.999
_diffrn_reflns_theta_full 25.020
_diffrn_reflns_theta_max 25.020
_diffrn_reflns_theta_min 1.770
_diffrn_standards_decay_% 0
_diffrn_standards_interval_count 0
_diffrn_standards_interval_time 0
_diffrn_standards_number 0
_exptl_absorpt_coefficient_mu 3.315
_exptl_absorpt_correction_T_max 1
_exptl_absorpt_correction_T_min 0.4974
_exptl_absorpt_correction_type multi-scan
_exptl_absorpt_process_details crystalclear
_exptl_crystal_colour yellow
_exptl_crystal_density_diffrn 1.830
_exptl_crystal_description block
_exptl_crystal_F_000 622
_exptl_crystal_size_max 0.200
_exptl_crystal_size_mid 0.180
_exptl_crystal_size_min 0.120
_refine_diff_density_max 1.326
_refine_diff_density_min -1.024
_refine_diff_density_rms 0.239
_refine_ls_extinction_method none
_refine_ls_goodness_of_fit_ref 1.098
_refine_ls_hydrogen_treatment constr
_refine_ls_matrix_type full
_refine_ls_number_parameters 312
_refine_ls_number_reflns 4051
_refine_ls_number_restraints 18
_refine_ls_restrained_S_all 1.112
_refine_ls_R_factor_all 0.0345
_refine_ls_R_factor_gt 0.0298
_refine_ls_shift/su_max 0.003
_refine_ls_shift/su_mean 0.000
_refine_ls_structure_factor_coef Fsqd
_refine_ls_weighting_details 'w=1/[\s^2^(Fo^2^)+(0.0462P)^2^] where P=(Fo^2^+2Fc^2^)/3'
_refine_ls_weighting_scheme calc
_refine_ls_wR_factor_gt 0.0745
_refine_ls_wR_factor_ref 0.0875
_reflns_Friedel_coverage 0.000
_reflns_number_gt 3629
_reflns_number_total 4051
_reflns_threshold_expression 'I > 2\s(I)'
_cod_data_source_file c9dt04093e2.cif
_cod_data_source_block shelxl_CCDC2
_cod_depositor_comments 'Adding full bibliography for 7703389--7703398.cif.'
_cod_database_code 7703395
_shelx_shelxl_version_number 2018/3
_shelx_space_group_comment
;
The symmetry employed for this shelxl refinement is uniquely defined
by the following loop, which should always be used as a source of
symmetry information in preference to the above space-group names.
They are only intended as comments.
;
_shelx_estimated_absorpt_t_min 0.557
_shelx_estimated_absorpt_t_max 0.692

loop_
_space_group_symop_operation_xyz
'x, y, z'
'-x, -y, -z'

loop_
_atom_site_label
_atom_site_type_symbol
_atom_site_fract_x
_atom_site_fract_y
_atom_site_fract_z
_atom_site_U_iso_or_equiv
_atom_site_adp_type
_atom_site_occupancy
_atom_site_site_symmetry_order
_atom_site_calc_flag
_atom_site_refinement_flags_posn
_atom_site_refinement_flags_adp
Dy1 Dy -0.02661(2) 0.38289(2) -0.09253(2) 0.01394(10) Uani 1 1 d . .
F1 F -0.2129(6) 0.1314(5) 0.2857(4) 0.105(2) Uani 1 1 d . U
F2 F -0.0843(5) -0.0354(4) 0.3125(4) 0.0703(14) Uani 1 1 d . U
F3 F -0.0025(8) 0.1231(7) 0.3450(4) 0.130(3) Uani 1 1 d . U
O1 O 0.0985(4) 0.6881(4) 0.2293(3) 0.0227(8) Uani 1 1 d . .
O2 O 0.1422(3) 0.4979(3) -0.0297(3) 0.0142(7) Uani 1 1 d . .
O3 O 0.1442(4) 0.2094(3) -0.0748(3) 0.0196(8) Uani 1 1 d . .
O4 O -0.0625(4) 0.2467(3) 0.0934(3) 0.0228(8) Uani 1 1 d . .
O5 O -0.1219(4) 0.5869(3) -0.2171(3) 0.0207(8) Uani 1 1 d . .
H5 H -0.140620 0.654591 -0.182031 0.025 Uiso 1 1 calc R U
O6 O 0.3658(4) 0.2866(4) 0.1435(4) 0.0290(9) Uani 1 1 d . .
H6 H 0.440610 0.327829 0.113617 0.043 Uiso 1 1 calc R U
N1 N 0.2956(4) 0.6358(4) 0.0550(4) 0.0172(9) Uani 1 1 d . .
N2 N 0.3545(4) 0.6082(4) -0.0487(4) 0.0154(9) Uani 1 1 d . .
N3 N 0.1905(4) 0.4653(4) -0.2370(3) 0.0162(9) Uani 1 1 d . .
N4 N 0.4373(5) 0.5538(4) -0.3833(4) 0.0247(10) Uani 1 1 d . .
C1 C 0.2141(5) 0.7238(5) 0.2676(4) 0.0169(11) Uani 1 1 d . .
C2 C 0.1993(6) 0.7682(5) 0.3670(5) 0.0220(12) Uani 1 1 d . .
H2 H 0.105142 0.771911 0.405396 0.026 Uiso 1 1 calc R U
C3 C 0.3170(6) 0.8065(5) 0.4103(5) 0.0252(12) Uani 1 1 d . .
H3 H 0.302433 0.835145 0.478080 0.030 Uiso 1 1 calc R U
C4 C 0.4580(6) 0.8040(5) 0.3564(5) 0.0233(12) Uani 1 1 d . .
C5 C 0.4740(6) 0.7599(5) 0.2589(4) 0.0213(11) Uani 1 1 d . .
H5A H 0.569166 0.756434 0.222184 0.026 Uiso 1 1 calc R U
C6 C 0.3571(5) 0.7200(5) 0.2110(5) 0.0196(11) Uani 1 1 d . .
C7 C 0.3881(5) 0.6787(4) 0.1077(4) 0.0161(10) Uani 1 1 d . .
H7 H 0.486268 0.683545 0.075392 0.019 Uiso 1 1 calc R U
C8 C 0.5857(7) 0.8415(6) 0.4094(6) 0.0386(15) Uani 1 1 d . .
H8A H 0.675931 0.833053 0.362167 0.058 Uiso 1 1 calc R U
H8B H 0.592991 0.785120 0.488517 0.058 Uiso 1 1 calc R U
H8C H 0.570867 0.930596 0.411794 0.058 Uiso 1 1 calc R U
C9 C 0.2644(5) 0.5438(4) -0.0843(4) 0.0155(10) Uani 1 1 d . .
C10 C 0.2935(5) 0.5237(4) -0.2026(4) 0.0164(11) Uani 1 1 d . .
C11 C 0.4174(5) 0.5665(5) -0.2759(5) 0.0210(11) Uani 1 1 d . .
H11 H 0.490364 0.606263 -0.248378 0.025 Uiso 1 1 calc R U
C12 C 0.3322(6) 0.4959(5) -0.4159(5) 0.0247(12) Uani 1 1 d . .
H12 H 0.340858 0.486100 -0.492114 0.030 Uiso 1 1 calc R U
C13 C 0.2107(5) 0.4495(5) -0.3434(5) 0.0219(12) Uani 1 1 d . .
H13 H 0.140552 0.405635 -0.369655 0.026 Uiso 1 1 calc R U
C14 C 0.2804(7) 0.0123(6) -0.0366(6) 0.0379(16) Uani 1 1 d . .
H14A H 0.307626 0.044047 -0.120123 0.057 Uiso 1 1 calc R U
H14B H 0.241852 -0.073686 -0.019141 0.057 Uiso 1 1 calc R U
H14C H 0.366551 0.008561 0.006884 0.057 Uiso 1 1 calc R U
C15 C 0.1655(6) 0.1013(5) -0.0022(5) 0.0242(12) Uani 1 1 d . .
C16 C 0.0896(6) 0.0609(5) 0.1084(5) 0.0302(14) Uani 1 1 d . .
H16 H 0.110846 -0.022480 0.157417 0.036 Uiso 1 1 calc R U
C17 C -0.0139(6) 0.1381(5) 0.1478(5) 0.0242(12) Uani 1 1 d . .
C18 C -0.0789(7) 0.0913(6) 0.2741(6) 0.0394(16) Uani 1 1 d . .
C19 C -0.1524(6) 0.6152(6) -0.3370(5) 0.0339(14) Uani 1 1 d . .
H19A H -0.071676 0.581695 -0.379900 0.051 Uiso 1 1 calc R U
H19B H -0.163414 0.708244 -0.370293 0.051 Uiso 1 1 calc R U
H19C H -0.242885 0.574904 -0.342647 0.051 Uiso 1 1 calc R U
C20 C 0.4080(7) 0.1622(6) 0.2100(7) 0.0421(17) Uani 1 1 d . .
H20A H 0.491592 0.167424 0.253554 0.063 Uiso 1 1 calc R U
H20B H 0.435410 0.108411 0.158213 0.063 Uiso 1 1 calc R U
H20C H 0.326353 0.124567 0.264496 0.063 Uiso 1 1 calc R U

loop_
_atom_site_aniso_label
_atom_site_aniso_U_11
_atom_site_aniso_U_22
_atom_site_aniso_U_33
_atom_site_aniso_U_23
_atom_site_aniso_U_13
_atom_site_aniso_U_12
Dy1 0.01180(14) 0.01588(14) 0.01397(14) -0.00511(10) 0.00173(9) 0.00140(10)
F1 0.094(4) 0.106(4) 0.059(3) 0.036(3) 0.049(3) 0.066(3)
F2 0.071(3) 0.048(3) 0.063(3) 0.021(2) 0.026(2) 0.002(2)
F3 0.187(6) 0.181(7) 0.030(3) -0.021(3) 0.016(3) -0.131(6)
O1 0.0173(18) 0.033(2) 0.022(2) -0.0156(17) -0.0005(15) -0.0007(16)
O2 0.0121(16) 0.0163(17) 0.0142(17) -0.0056(14) 0.0044(13) -0.0020(14)
O3 0.0164(17) 0.0185(19) 0.022(2) -0.0047(16) 0.0012(15) 0.0028(15)
O4 0.0212(19) 0.0191(19) 0.024(2) -0.0007(16) 0.0034(16) 0.0002(16)
O5 0.0226(19) 0.0234(19) 0.0148(19) -0.0039(15) -0.0025(15) 0.0035(16)
O6 0.0204(19) 0.031(2) 0.034(2) -0.0073(18) 0.0026(17) 0.0006(17)
N1 0.0102(19) 0.020(2) 0.020(2) -0.0047(18) 0.0043(17) -0.0001(17)
N2 0.011(2) 0.019(2) 0.015(2) -0.0052(18) -0.0003(16) 0.0019(17)
N3 0.015(2) 0.022(2) 0.011(2) -0.0039(17) -0.0012(17) 0.0026(18)
N4 0.022(2) 0.031(3) 0.023(3) -0.011(2) 0.0061(19) 0.000(2)
C1 0.018(3) 0.015(2) 0.015(3) 0.000(2) -0.003(2) 0.003(2)
C2 0.025(3) 0.023(3) 0.018(3) -0.007(2) -0.001(2) 0.002(2)
C3 0.037(3) 0.022(3) 0.019(3) -0.009(2) -0.006(2) 0.001(2)
C4 0.025(3) 0.018(3) 0.027(3) -0.004(2) -0.010(2) -0.007(2)
C5 0.025(3) 0.019(3) 0.017(3) 0.000(2) -0.003(2) -0.002(2)
C6 0.021(3) 0.015(3) 0.022(3) -0.005(2) -0.003(2) 0.002(2)
C7 0.010(2) 0.014(2) 0.022(3) -0.002(2) -0.002(2) 0.002(2)
C8 0.043(4) 0.041(4) 0.037(4) -0.016(3) -0.006(3) -0.015(3)
C9 0.013(2) 0.013(2) 0.016(3) -0.001(2) 0.006(2) 0.005(2)
C10 0.016(2) 0.011(2) 0.020(3) -0.004(2) 0.004(2) 0.005(2)
C11 0.017(2) 0.021(3) 0.024(3) -0.007(2) 0.004(2) 0.000(2)
C12 0.027(3) 0.032(3) 0.015(3) -0.011(2) 0.003(2) 0.003(2)
C13 0.015(2) 0.028(3) 0.025(3) -0.015(2) 0.000(2) 0.006(2)
C14 0.033(3) 0.024(3) 0.052(4) -0.008(3) 0.004(3) 0.012(3)
C15 0.018(3) 0.019(3) 0.036(3) -0.007(2) -0.006(2) 0.001(2)
C16 0.030(3) 0.021(3) 0.032(3) 0.003(2) 0.000(3) 0.005(3)
C17 0.018(3) 0.022(3) 0.029(3) 0.002(2) -0.008(2) -0.004(2)
C18 0.038(4) 0.033(4) 0.035(4) 0.007(3) 0.005(3) -0.003(3)
C19 0.035(3) 0.041(4) 0.024(3) -0.008(3) -0.004(3) 0.006(3)
C20 0.031(3) 0.031(3) 0.067(5) -0.018(3) -0.002(3) 0.002(3)

loop_
_atom_type_symbol
_atom_type_description
_atom_type_scat_dispersion_real
_atom_type_scat_dispersion_imag
_atom_type_scat_source
C C 0.0033 0.0016 'International Tables Vol C Tables 4.2.6.8 and 6.1.1.4'
H H 0.0000 0.0000 'International Tables Vol C Tables 4.2.6.8 and 6.1.1.4'
N N 0.0061 0.0033 'International Tables Vol C Tables 4.2.6.8 and 6.1.1.4'
O O 0.0106 0.0060 'International Tables Vol C Tables 4.2.6.8 and 6.1.1.4'
F F 0.0171 0.0103 'International Tables Vol C Tables 4.2.6.8 and 6.1.1.4'
Dy Dy -0.1892 4.4098 'International Tables Vol C Tables 4.2.6.8 and 6.1.1.4'

loop_
_geom_angle_atom_site_label_1
_geom_angle_atom_site_label_2
_geom_angle_atom_site_label_3
_geom_angle
_geom_angle_site_symmetry_1
_geom_angle_site_symmetry_3
O1 Dy1 O4 115.01(14) 2_565 .
O1 Dy1 O2 149.06(12) 2_565 .
O4 Dy1 O2 90.82(12) . .
O1 Dy1 O3 82.39(13) 2_565 .
O4 Dy1 O3 72.33(13) . .
O2 Dy1 O3 90.23(11) . .
O1 Dy1 O2 134.14(12) 2_565 2_565
O4 Dy1 O2 71.46(12) . 2_565
O2 Dy1 O2 68.30(12) . 2_565
O3 Dy1 O2 137.17(12) . 2_565
O1 Dy1 O5 81.58(13) 2_565 .
O4 Dy1 O5 140.64(12) . .
O2 Dy1 O5 88.92(11) . .
O3 Dy1 O5 147.02(12) . .
O2 Dy1 O5 71.97(12) 2_565 .
O1 Dy1 N1 73.96(14) 2_565 2_565
O4 Dy1 N1 74.47(13) . 2_565
O2 Dy1 N1 132.39(12) . 2_565
O3 Dy1 N1 125.32(13) . 2_565
O2 Dy1 N1 64.09(12) 2_565 2_565
O5 Dy1 N1 76.91(13) . 2_565
O1 Dy1 N3 84.86(13) 2_565 .
O4 Dy1 N3 137.04(12) . .
O2 Dy1 N3 64.27(12) . .
O3 Dy1 N3 73.35(13) . .
O2 Dy1 N3 122.61(12) 2_565 .
O5 Dy1 N3 76.65(12) . .
N1 Dy1 N3 148.15(13) 2_565 .
O1 Dy1 Dy1 159.79(10) 2_565 2_565
O4 Dy1 Dy1 79.37(9) . 2_565
O2 Dy1 Dy1 34.35(8) . 2_565
O3 Dy1 Dy1 116.60(9) . 2_565
O2 Dy1 Dy1 33.96(7) 2_565 2_565
O5 Dy1 Dy1 78.50(8) . 2_565
N1 Dy1 Dy1 98.04(10) 2_565 2_565
N3 Dy1 Dy1 93.80(9) . 2_565
C1 O1 Dy1 143.2(3) . 2_565
C9 O2 Dy1 127.4(3) . .
C9 O2 Dy1 114.7(3) . 2_565
Dy1 O2 Dy1 111.70(12) . 2_565
C15 O3 Dy1 136.5(3) . .
C17 O4 Dy1 136.0(4) . .
C19 O5 Dy1 127.3(3) . .
C19 O5 H5 116.4 . .
Dy1 O5 H5 116.4 . .
C20 O6 H6 109.5 . .
C7 N1 N2 114.4(4) . .
C7 N1 Dy1 130.4(3) . 2_565
N2 N1 Dy1 114.8(3) . 2_565
C9 N2 N1 110.6(4) . .
C10 N3 C13 117.4(4) . .
C10 N3 Dy1 117.9(3) . .
C13 N3 Dy1 124.6(3) . .
C12 N4 C11 115.7(5) . .
O1 C1 C2 119.9(5) . .
O1 C1 C6 122.2(5) . .
C2 C1 C6 117.9(5) . .
C3 C2 C1 122.0(5) . .
C3 C2 H2 119.0 . .
C1 C2 H2 119.0 . .
C2 C3 C4 121.3(5) . .
C2 C3 H3 119.3 . .
C4 C3 H3 119.3 . .
C5 C4 C3 117.2(5) . .
C5 C4 C8 122.9(5) . .
C3 C4 C8 119.8(5) . .
C4 C5 C6 123.7(5) . .
C4 C5 H5A 118.2 . .
C6 C5 H5A 118.2 . .
C5 C6 C1 118.0(5) . .
C5 C6 C7 118.2(5) . .
C1 C6 C7 123.9(5) . .
N1 C7 C6 126.2(5) . .
N1 C7 H7 116.9 . .
C6 C7 H7 116.9 . .
C4 C8 H8A 109.5 . .
C4 C8 H8B 109.5 . .
H8A C8 H8B 109.5 . .
C4 C8 H8C 109.5 . .
H8A C8 H8C 109.5 . .
H8B C8 H8C 109.5 . .
N2 C9 O2 126.3(4) . .
N2 C9 C10 119.2(4) . .
O2 C9 C10 114.4(4) . .
N3 C10 C11 120.6(5) . .
N3 C10 C9 115.8(4) . .
C11 C10 C9 123.5(5) . .
N4 C11 C10 122.5(5) . .
N4 C11 H11 118.7 . .
C10 C11 H11 118.7 . .
N4 C12 C13 122.7(5) . .
N4 C12 H12 118.7 . .
C13 C12 H12 118.7 . .
N3 C13 C12 121.0(5) . .
N3 C13 H13 119.5 . .
C12 C13 H13 119.5 . .
C15 C14 H14A 109.5 . .
C15 C14 H14B 109.5 . .
H14A C14 H14B 109.5 . .
C15 C14 H14C 109.5 . .
H14A C14 H14C 109.5 . .
H14B C14 H14C 109.5 . .
O3 C15 C16 124.0(5) . .
O3 C15 C14 117.2(5) . .
C16 C15 C14 118.8(5) . .
C17 C16 C15 122.3(5) . .
C17 C16 H16 118.9 . .
C15 C16 H16 118.9 . .
O4 C17 C16 127.9(5) . .
O4 C17 C18 113.6(5) . .
C16 C17 C18 118.4(5) . .
F3 C18 F1 109.9(7) . .
F3 C18 F2 105.1(6) . .
F1 C18 F2 104.3(5) . .
F3 C18 C17 112.1(5) . .
F1 C18 C17 112.1(5) . .
F2 C18 C17 112.8(6) . .
O5 C19 H19A 109.5 . .
O5 C19 H19B 109.5 . .
H19A C19 H19B 109.5 . .
O5 C19 H19C 109.5 . .
H19A C19 H19C 109.5 . .
H19B C19 H19C 109.5 . .
O6 C20 H20A 109.5 . .
O6 C20 H20B 109.5 . .
H20A C20 H20B 109.5 . .
O6 C20 H20C 109.5 . .
H20A C20 H20C 109.5 . .
H20B C20 H20C 109.5 . .

loop_
_geom_bond_atom_site_label_1
_geom_bond_atom_site_label_2
_geom_bond_distance
_geom_bond_site_symmetry_2
Dy1 O1 2.173(3) 2_565
Dy1 O4 2.313(4) .
Dy1 O2 2.351(3) .
Dy1 O3 2.357(3) .
Dy1 O2 2.375(3) 2_565
Dy1 O5 2.458(3) .
Dy1 N1 2.487(4) 2_565
Dy1 N3 2.557(4) .
Dy1 Dy1 3.9108(10) 2_565
F1 C18 1.293(8) .
F2 C18 1.326(7) .
F3 C18 1.282(8) .
O1 C1 1.316(6) .
O2 C9 1.303(5) .
O3 C15 1.266(6) .
O4 C17 1.254(6) .
O5 C19 1.436(6) .
O5 H5 0.9500 .
O6 C20 1.414(7) .
O6 H6 0.8400 .
N1 C7 1.287(6) .
N1 N2 1.422(6) .
N2 C9 1.290(6) .
N3 C10 1.328(6) .
N3 C13 1.337(7) .
N4 C12 1.328(7) .
N4 C11 1.335(7) .
C1 C2 1.407(7) .
C1 C6 1.432(7) .
C2 C3 1.376(7) .
C2 H2 0.9500 .
C3 C4 1.402(8) .
C3 H3 0.9500 .
C4 C5 1.384(8) .
C4 C8 1.512(7) .
C5 C6 1.408(7) .
C5 H5A 0.9500 .
C6 C7 1.441(7) .
C7 H7 0.9500 .
C8 H8A 0.9800 .
C8 H8B 0.9800 .
C8 H8C 0.9800 .
C9 C10 1.500(7) .
C10 C11 1.397(7) .
C11 H11 0.9500 .
C12 C13 1.383(7) .
C12 H12 0.9500 .
C13 H13 0.9500 .
C14 C15 1.504(8) .
C14 H14A 0.9800 .
C14 H14B 0.9800 .
C14 H14C 0.9800 .
C15 C16 1.412(8) .
C16 C17 1.376(9) .
C16 H16 0.9500 .
C17 C18 1.538(8) .
C19 H19A 0.9800 .
C19 H19B 0.9800 .
C19 H19C 0.9800 .
C20 H20A 0.9800 .
C20 H20B 0.9800 .
C20 H20C 0.9800 .

loop_
_geom_hbond_atom_site_label_D
_geom_hbond_atom_site_label_H
_geom_hbond_atom_site_label_A
_geom_hbond_distance_DH
_geom_hbond_distance_HA
_geom_hbond_distance_DA
_geom_hbond_angle_DHA
_geom_hbond_site_symmetry_A
_geom_hbond_publ_flag
C19 H19B F3 0.98 2.56 3.235(8) 126.4 2_565 yes
C12 H12 N4 0.95 2.52 3.219(7) 130.6 2_664 yes
C11 H11 O6 0.95 2.45 3.386(7) 166.8 2_665 yes
O6 H6 N2 0.84 2.06 2.887(5) 168.1 2_665 yes
O5 H5 O6 0.95 2.18 2.777(5) 119.5 2_565 yes
O5 H5 O4 0.95 2.65 3.275(5) 123.7 2_565 yes
C19 H19B F3 0.98 2.56 3.235(8) 126.4 2_565 yes
C12 H12 N4 0.95 2.52 3.219(7) 130.6 2_664 yes
C11 H11 O6 0.95 2.45 3.386(7) 166.8 2_665 yes
O6 H6 N2 0.84 2.06 2.887(5) 168.1 2_665 yes
O5 H5 O6 0.95 2.18 2.777(5) 119.5 2_565 yes
O5 H5 O4 0.95 2.65 3.275(5) 123.7 2_565 yes

loop_
_geom_torsion_atom_site_label_1
_geom_torsion_atom_site_label_2
_geom_torsion_atom_site_label_3
_geom_torsion_atom_site_label_4
_geom_torsion
_geom_torsion_site_symmetry_1
C7 N1 N2 C9 167.8(4) .
Dy1 N1 N2 C9 -18.7(5) 2_565
Dy1 O1 C1 C2 178.3(4) 2_565
Dy1 O1 C1 C6 -1.3(8) 2_565
O1 C1 C2 C3 180.0(5) .
C6 C1 C2 C3 -0.4(7) .
C1 C2 C3 C4 0.6(8) .
C2 C3 C4 C5 -0.8(8) .
C2 C3 C4 C8 -177.4(5) .
C3 C4 C5 C6 1.0(8) .
C8 C4 C5 C6 177.5(5) .
C4 C5 C6 C1 -0.8(8) .
C4 C5 C6 C7 178.7(5) .
O1 C1 C6 C5 -179.9(4) .
C2 C1 C6 C5 0.5(7) .
O1 C1 C6 C7 0.6(8) .
C2 C1 C6 C7 -179.0(5) .
N2 N1 C7 C6 176.9(4) .
Dy1 N1 C7 C6 4.7(7) 2_565
C5 C6 C7 N1 177.8(5) .
C1 C6 C7 N1 -2.7(8) .
N1 N2 C9 O2 -6.3(6) .
N1 N2 C9 C10 169.7(4) .
Dy1 O2 C9 N2 179.0(3) .
Dy1 O2 C9 N2 29.3(6) 2_565
Dy1 O2 C9 C10 2.8(6) .
Dy1 O2 C9 C10 -146.9(3) 2_565
C13 N3 C10 C11 0.1(7) .
Dy1 N3 C10 C11 177.6(4) .
C13 N3 C10 C9 178.0(4) .
Dy1 N3 C10 C9 -4.6(5) .
N2 C9 C10 N3 -174.9(4) .
O2 C9 C10 N3 1.6(6) .
N2 C9 C10 C11 2.9(7) .
O2 C9 C10 C11 179.4(4) .
C12 N4 C11 C10 -0.9(8) .
N3 C10 C11 N4 1.4(8) .
C9 C10 C11 N4 -176.3(5) .
C11 N4 C12 C13 -1.1(8) .
C10 N3 C13 C12 -2.0(7) .
Dy1 N3 C13 C12 -179.3(4) .
N4 C12 C13 N3 2.6(8) .
Dy1 O3 C15 C16 -9.3(9) .
Dy1 O3 C15 C14 171.5(4) .
O3 C15 C16 C17 -1.1(9) .
C14 C15 C16 C17 178.1(5) .
Dy1 O4 C17 C16 1.9(9) .
Dy1 O4 C17 C18 -179.6(4) .
C15 C16 C17 O4 4.8(10) .
C15 C16 C17 C18 -173.7(5) .
O4 C17 C18 F3 -91.2(7) .
C16 C17 C18 F3 87.4(8) .
O4 C17 C18 F1 33.0(8) .
C16 C17 C18 F1 -148.4(6) .
O4 C17 C18 F2 150.4(5) .
C16 C17 C18 F2 -30.9(8) .
